data_7241782
loop_
_publ_author_name
'Strothmann, Robert'
'van Terwingen, Steven'
'Kalf, Irmgard'
'Englert, Ulli'

_publ_section_title
;
 Systematic screening for k type phase transitions -- general approach and
 positive example for a binuclear Cu(ii) paddlewheel structure
;
_journal_issue 4
_journal_name_full CrystEngComm
_journal_page_first 841
_journal_page_last 849
_journal_paper_doi 10.1039/D0CE01559H
_journal_volume 23
_journal_year 2021
_chemical_formula_moiety 'C32 H28 Cu2 I4 O10'
_chemical_formula_sum 'C32 H28 Cu2 I4 O10'
_chemical_formula_weight 1207.22
_space_group_crystal_system triclinic
_space_group_IT_number 2
_space_group_name_Hall '-P 1'
_space_group_name_H-M_alt 'P -1'
_atom_sites_solution_hydrogens mixed
_audit_creation_method SHELXL-2018/3
_audit_update_record
;
2020-10-21 deposited with the CCDC.	2020-12-07 downloaded from the CCDC.
;
_cell_angle_alpha 91.610(2)
_cell_angle_beta 103.887(2)
_cell_angle_gamma 99.737(2)
_cell_formula_units_Z 1
_cell_length_a 6.5859(3)
_cell_length_b 11.5949(5)
_cell_length_c 13.0118(6)
_cell_measurement_reflns_used 2381
_cell_measurement_temperature 250(2)
_cell_measurement_theta_max 24.16
_cell_measurement_theta_min 2.32
_cell_volume 948.23(7)
_computing_cell_refinement 'SAINT (Bruker, 2009)'
_computing_data_collection 'SMART (Bruker, 2002)'
_computing_data_reduction 'SAINT (Bruker, 2009)'
_computing_molecular_graphics 'PLATON (Spek, 2009)'
_computing_publication_material 'SHELXL-2018/3 (Sheldrick, 2018)'
_computing_structure_refinement 'SHELXL-2018/3 (Sheldrick, 2018)'
_computing_structure_solution 'SHELXL-2018/3 (Sheldrick, 2018)'
_diffrn_ambient_temperature 250(2)
_diffrn_measured_fraction_theta_full 0.999
_diffrn_measured_fraction_theta_max 0.997
_diffrn_measurement_device_type 'Bruker D8 gonimeter with APEX CCD detector'
_diffrn_measurement_method '\w scans'
_diffrn_radiation_monochromator 'multilayer optics'
_diffrn_radiation_source 'Incoatec microsource'
_diffrn_radiation_type MoK\a
_diffrn_radiation_wavelength 0.71073
_diffrn_reflns_av_R_equivalents 0.0356
_diffrn_reflns_av_unetI/netI 0.0427
_diffrn_reflns_Laue_measured_fraction_full 0.999
_diffrn_reflns_Laue_measured_fraction_max 0.997
_diffrn_reflns_limit_h_max 8
_diffrn_reflns_limit_h_min -8
_diffrn_reflns_limit_k_max 15
_diffrn_reflns_limit_k_min -15
_diffrn_reflns_limit_l_max 17
_diffrn_reflns_limit_l_min -17
_diffrn_reflns_number 13528
_diffrn_reflns_point_group_measured_fraction_full 0.999
_diffrn_reflns_point_group_measured_fraction_max 0.997
_diffrn_reflns_theta_full 25.242
_diffrn_reflns_theta_max 28.557
_diffrn_reflns_theta_min 2.322
_exptl_absorpt_coefficient_mu 4.428
_exptl_absorpt_correction_T_max 0.7457
_exptl_absorpt_correction_T_min 0.5715
_exptl_absorpt_correction_type multi-scan
_exptl_absorpt_process_details 'SADABS 2014/5'
_exptl_crystal_colour blue
_exptl_crystal_density_diffrn 2.114
_exptl_crystal_description rod
_exptl_crystal_F_000 570
_exptl_crystal_size_max 0.200
_exptl_crystal_size_mid 0.050
_exptl_crystal_size_min 0.050
_refine_diff_density_max 0.983
_refine_diff_density_min -0.680
_refine_diff_density_rms 0.112
_refine_ls_extinction_method none
_refine_ls_goodness_of_fit_ref 1.013
_refine_ls_hydrogen_treatment mixed
_refine_ls_matrix_type full
_refine_ls_number_parameters 229
_refine_ls_number_reflns 4822
_refine_ls_number_restraints 51
_refine_ls_restrained_S_all 1.010
_refine_ls_R_factor_all 0.0556
_refine_ls_R_factor_gt 0.0383
_refine_ls_shift/su_max 0.001
_refine_ls_shift/su_mean 0.000
_refine_ls_structure_factor_coef Fsqd
_refine_ls_weighting_details 'w=1/[\s^2^(Fo^2^)+(0.0350P)^2^+0.9000P] where P=(Fo^2^+2Fc^2^)/3'
_refine_ls_weighting_scheme calc
_refine_ls_wR_factor_gt 0.0820
_refine_ls_wR_factor_ref 0.0916
_reflns_Friedel_coverage 0.000
_reflns_number_gt 3648
_reflns_number_total 4822
_reflns_threshold_expression 'I > 2\s(I)'
_cod_data_source_file d0ce01559h2.cif
_cod_data_source_block 250k
_cod_depositor_comments 'Adding full bibliography for 7241776--7241783.cif.'
_cod_database_code 7241782
_shelx_shelxl_version_number 2018/3
_shelx_space_group_comment
;
The symmetry employed for this shelxl refinement is uniquely defined
by the following loop, which should always be used as a source of
symmetry information in preference to the above space-group names.
They are only intended as comments.
;
_shelx_estimated_absorpt_t_min 0.471
_shelx_estimated_absorpt_t_max 0.809

loop_
_space_group_symop_operation_xyz
'x, y, z'
'-x, -y, -z'

loop_
_atom_site_label
_atom_site_type_symbol
_atom_site_fract_x
_atom_site_fract_y
_atom_site_fract_z
_atom_site_U_iso_or_equiv
_atom_site_adp_type
_atom_site_occupancy
_atom_site_site_symmetry_order
_atom_site_calc_flag
_atom_site_refinement_flags_posn
_atom_site_refinement_flags_adp
_atom_site_refinement_flags_occupancy
_atom_site_disorder_assembly
_atom_site_disorder_group
Cu1 Cu 0.66728(7) 0.56496(4) 0.48222(4) 0.02811(12) Uani 1 1 d . . . . .
I1 I 1.29142(5) 0.31507(3) 1.10602(2) 0.04946(11) Uani 1 1 d . . . . .
I2 I 0.71184(8) -0.08553(3) 0.10757(4) 0.07609(15) Uani 1 1 d . . . . .
O1 O 0.8123(5) 0.5092(3) 0.6161(2) 0.0490(8) Uani 1 1 d . . . . .
O2 O 0.5276(5) 0.4017(3) 0.6479(3) 0.0616(11) Uani 1 1 d . . . . .
O3 O 0.6927(5) 0.4198(3) 0.4095(3) 0.0520(9) Uani 1 1 d . . . . .
O4 O 0.5942(6) 0.6897(3) 0.5632(3) 0.0635(11) Uani 1 1 d . . . . .
C1 C 0.7199(6) 0.4445(3) 0.6725(3) 0.0318(8) Uani 1 1 d . . . . .
C2 C 0.8550(6) 0.4127(3) 0.7745(3) 0.0321(8) Uani 1 1 d . . . . .
C3 C 0.7603(7) 0.3477(4) 0.8438(4) 0.0437(11) Uani 1 1 d . . . . .
H3 H 0.612200 0.322069 0.826101 0.052 Uiso 1 1 calc R U . . .
C4 C 0.8835(7) 0.3204(4) 0.9395(4) 0.0453(11) Uani 1 1 d . . . . .
H4 H 0.819849 0.276646 0.986977 0.054 Uiso 1 1 calc R U . . .
C5 C 1.1003(7) 0.3584(4) 0.9636(3) 0.0387(10) Uani 1 1 d . . . . .
C6 C 1.1963(7) 0.4230(4) 0.8949(3) 0.0410(10) Uani 1 1 d . . . . .
H6 H 1.344680 0.447906 0.912419 0.049 Uiso 1 1 calc R U . . .
C7 C 1.0739(7) 0.4507(4) 0.8007(3) 0.0387(9) Uani 1 1 d . . . . .
H7 H 1.138283 0.495445 0.754108 0.046 Uiso 1 1 calc R U . . .
C8 C 0.5636(7) 0.3259(3) 0.3984(3) 0.0326(9) Uani 1 1 d . . . . .
C9 C 0.6006(6) 0.2266(4) 0.3337(3) 0.0336(9) Uani 1 1 d . . . . .
C10 C 0.7815(7) 0.2389(4) 0.2943(3) 0.0402(10) Uani 1 1 d . . . . .
H10 H 0.882504 0.308774 0.310484 0.048 Uiso 1 1 calc R U . . .
C11 C 0.8126(8) 0.1487(4) 0.2315(4) 0.0448(11) Uani 1 1 d . . . . .
H11 H 0.933899 0.157200 0.204308 0.054 Uiso 1 1 calc R U . . .
C12 C 0.6659(8) 0.0469(4) 0.2090(4) 0.0478(11) Uani 1 1 d . . . . .
C13 C 0.4851(8) 0.0321(4) 0.2472(4) 0.0545(13) Uani 1 1 d . . . . .
H13 H 0.384012 -0.037610 0.230001 0.065 Uiso 1 1 calc R U . . .
C14 C 0.4564(8) 0.1216(4) 0.3108(4) 0.0474(11) Uani 1 1 d . . . . .
H14 H 0.336800 0.111493 0.339258 0.057 Uiso 1 1 calc R U . . .
O5 O 0.9409(5) 0.6722(3) 0.4505(3) 0.0399(7) Uani 1 1 d D U . . .
H5O H 1.016(8) 0.623(4) 0.446(5) 0.09(2) Uiso 1 1 d D . . . .
C15A C 0.928(2) 0.7885(9) 0.4211(14) 0.087(4) Uani 0.609(12) 1 d D U P A 1
H15A H 0.890812 0.831258 0.477760 0.104 Uiso 0.609(12) 1 calc R U P A 1
H15B H 0.812372 0.784548 0.357024 0.104 Uiso 0.609(12) 1 calc R U P A 1
C16A C 1.1202(15) 0.8554(9) 0.4007(9) 0.077(4) Uani 0.609(12) 1 d D U P A 1
H16A H 1.095831 0.933016 0.381321 0.116 Uiso 0.609(12) 1 calc R U P A 1
H16B H 1.235799 0.862412 0.464134 0.116 Uiso 0.609(12) 1 calc R U P A 1
H16C H 1.157157 0.815582 0.343087 0.116 Uiso 0.609(12) 1 calc R U P A 1
C15B C 0.948(5) 0.7686(16) 0.3893(17) 0.080(5) Uiso 0.391(12) 1 d D U P A 2
H15C H 0.833781 0.751496 0.324114 0.096 Uiso 0.391(12) 1 calc R U P A 2
H15D H 1.084005 0.782514 0.369068 0.096 Uiso 0.391(12) 1 calc R U P A 2
C16B C 0.926(3) 0.8757(18) 0.4472(16) 0.104(6) Uiso 0.391(12) 1 d D U P A 2
H16D H 0.931627 0.940843 0.402214 0.156 Uiso 0.391(12) 1 calc R U P A 2
H16E H 0.790353 0.862646 0.466172 0.156 Uiso 0.391(12) 1 calc R U P A 2
H16F H 1.040420 0.893644 0.511098 0.156 Uiso 0.391(12) 1 calc R U P A 2

loop_
_atom_site_aniso_label
_atom_site_aniso_U_11
_atom_site_aniso_U_22
_atom_site_aniso_U_33
_atom_site_aniso_U_23
_atom_site_aniso_U_13
_atom_site_aniso_U_12
Cu1 0.0245(2) 0.0306(2) 0.0292(2) 0.00298(19) 0.00657(19) 0.00495(18)
I1 0.0562(2) 0.0560(2) 0.03387(16) 0.00566(13) 0.00023(13) 0.01917(15)
I2 0.1029(3) 0.0517(2) 0.0849(3) -0.01647(19) 0.0456(3) 0.0166(2)
O1 0.0297(16) 0.076(2) 0.0359(16) 0.0185(16) 0.0023(13) -0.0005(15)
O2 0.0304(17) 0.084(3) 0.059(2) 0.0404(19) -0.0052(15) -0.0040(17)
O3 0.0371(17) 0.0485(19) 0.070(2) -0.0216(17) 0.0235(16) -0.0044(15)
O4 0.074(2) 0.0344(17) 0.100(3) -0.0049(18) 0.063(2) 0.0020(16)
C1 0.033(2) 0.030(2) 0.034(2) 0.0031(16) 0.0077(17) 0.0102(17)
C2 0.032(2) 0.032(2) 0.032(2) 0.0032(16) 0.0054(17) 0.0076(17)
C3 0.034(2) 0.051(3) 0.043(2) 0.009(2) 0.0047(19) 0.004(2)
C4 0.041(3) 0.054(3) 0.044(3) 0.016(2) 0.013(2) 0.010(2)
C5 0.039(2) 0.045(2) 0.030(2) 0.0052(18) 0.0010(17) 0.0125(19)
C6 0.034(2) 0.046(2) 0.041(2) 0.006(2) 0.0038(19) 0.0087(19)
C7 0.036(2) 0.040(2) 0.038(2) 0.0047(18) 0.0056(18) 0.0057(18)
C8 0.038(2) 0.034(2) 0.0270(19) 0.0029(16) 0.0062(17) 0.0150(18)
C9 0.036(2) 0.036(2) 0.030(2) 0.0028(16) 0.0057(17) 0.0126(18)
C10 0.040(2) 0.045(2) 0.036(2) 0.0002(19) 0.0091(19) 0.011(2)
C11 0.048(3) 0.044(3) 0.048(3) 0.002(2) 0.019(2) 0.013(2)
C12 0.065(3) 0.038(2) 0.046(3) -0.002(2) 0.017(2) 0.021(2)
C13 0.059(3) 0.039(3) 0.067(3) -0.008(2) 0.025(3) -0.001(2)
C14 0.046(3) 0.042(3) 0.059(3) -0.002(2) 0.025(2) 0.004(2)
O5 0.0354(16) 0.0368(16) 0.0513(18) 0.0135(14) 0.0166(14) 0.0070(14)
C15A 0.085(8) 0.039(6) 0.141(12) 0.040(7) 0.040(9) 0.000(6)
C16A 0.070(7) 0.058(6) 0.099(8) 0.031(5) 0.023(6) -0.011(5)

loop_
_atom_type_symbol
_atom_type_description
_atom_type_scat_dispersion_real
_atom_type_scat_dispersion_imag
_atom_type_scat_source
C C 0.0033 0.0016 'International Tables Vol C Tables 4.2.6.8 and 6.1.1.4'
H H 0.0000 0.0000 'International Tables Vol C Tables 4.2.6.8 and 6.1.1.4'
Cu Cu 0.3201 1.2651 'International Tables Vol C Tables 4.2.6.8 and 6.1.1.4'
I I -0.4742 1.8119 'International Tables Vol C Tables 4.2.6.8 and 6.1.1.4'
O O 0.0106 0.0060 'International Tables Vol C Tables 4.2.6.8 and 6.1.1.4'

loop_
_geom_angle_atom_site_label_1
_geom_angle_atom_site_label_2
_geom_angle_atom_site_label_3
_geom_angle
_geom_angle_site_symmetry_1
_geom_angle_site_symmetry_3
_geom_angle_publ_flag
O4 Cu1 O2 91.13(18) . 2_666 ?
O4 Cu1 O1 89.07(16) . . ?
O2 Cu1 O1 168.38(13) 2_666 . ?
O4 Cu1 O3 168.33(13) . . ?
O2 Cu1 O3 88.99(16) 2_666 . ?
O1 Cu1 O3 88.48(15) . . ?
O4 Cu1 O5 95.02(13) . . ?
O2 Cu1 O5 94.28(13) 2_666 . ?
O1 Cu1 O5 97.28(12) . . ?
O3 Cu1 O5 96.61(13) . . ?
O4 Cu1 Cu1 85.24(10) . 2_666 ?
O2 Cu1 Cu1 84.92(9) 2_666 2_666 ?
O1 Cu1 Cu1 83.51(9) . 2_666 ?
O3 Cu1 Cu1 83.15(9) . 2_666 ?
O5 Cu1 Cu1 179.17(9) . 2_666 ?
C1 O1 Cu1 124.1(3) . . ?
C1 O2 Cu1 122.9(3) . 2_666 ?
C8 O3 Cu1 124.8(3) . . ?
C8 O4 Cu1 122.5(3) 2_666 . ?
O2 C1 O1 124.4(4) . . ?
O2 C1 C2 118.3(4) . . ?
O1 C1 C2 117.1(4) . . ?
C3 C2 C7 119.9(4) . . ?
C3 C2 C1 119.9(4) . . ?
C7 C2 C1 120.2(4) . . ?
C2 C3 C4 120.3(4) . . ?
C2 C3 H3 119.9 . . ?
C4 C3 H3 119.9 . . ?
C5 C4 C3 118.8(4) . . ?
C5 C4 H4 120.6 . . ?
C3 C4 H4 120.6 . . ?
C4 C5 C6 121.3(4) . . ?
C4 C5 I1 119.7(3) . . ?
C6 C5 I1 119.0(3) . . ?
C7 C6 C5 119.7(4) . . ?
C7 C6 H6 120.2 . . ?
C5 C6 H6 120.2 . . ?
C6 C7 C2 120.0(4) . . ?
C6 C7 H7 120.0 . . ?
C2 C7 H7 120.0 . . ?
O3 C8 O4 124.2(4) . 2_666 ?
O3 C8 C9 117.3(4) . . ?
O4 C8 C9 118.5(4) 2_666 . ?
C14 C9 C10 118.9(4) . . ?
C14 C9 C8 121.2(4) . . ?
C10 C9 C8 120.0(4) . . ?
C11 C10 C9 120.1(4) . . ?
C11 C10 H10 119.9 . . ?
C9 C10 H10 119.9 . . ?
C12 C11 C10 119.6(4) . . ?
C12 C11 H11 120.2 . . ?
C10 C11 H11 120.2 . . ?
C11 C12 C13 121.5(4) . . ?
C11 C12 I2 118.5(4) . . ?
C13 C12 I2 119.9(4) . . ?
C14 C13 C12 118.6(4) . . ?
C14 C13 H13 120.7 . . ?
C12 C13 H13 120.7 . . ?
C13 C14 C9 121.3(4) . . ?
C13 C14 H14 119.4 . . ?
C9 C14 H14 119.4 . . ?
C15A O5 Cu1 119.0(6) . . ?
C15B O5 Cu1 128.2(13) . . ?
C15A O5 H5O 138(5) . . ?
C15B O5 H5O 120(5) . . ?
Cu1 O5 H5O 101(4) . . ?
O5 C15A C16A 115.7(10) . . ?
O5 C15A H15A 108.4 . . ?
C16A C15A H15A 108.4 . . ?
O5 C15A H15B 108.4 . . ?
C16A C15A H15B 108.4 . . ?
H15A C15A H15B 107.4 . . ?
C15A C16A H16A 109.5 . . ?
C15A C16A H16B 109.5 . . ?
H16A C16A H16B 109.5 . . ?
C15A C16A H16C 109.5 . . ?
H16A C16A H16C 109.5 . . ?
H16B C16A H16C 109.5 . . ?
O5 C15B C16B 111.8(17) . . ?
O5 C15B H15C 109.3 . . ?
C16B C15B H15C 109.3 . . ?
O5 C15B H15D 109.3 . . ?
C16B C15B H15D 109.3 . . ?
H15C C15B H15D 107.9 . . ?
C15B C16B H16D 109.5 . . ?
C15B C16B H16E 109.5 . . ?
H16D C16B H16E 109.5 . . ?
C15B C16B H16F 109.5 . . ?
H16D C16B H16F 109.5 . . ?
H16E C16B H16F 109.5 . . ?

loop_
_geom_bond_atom_site_label_1
_geom_bond_atom_site_label_2
_geom_bond_distance
_geom_bond_site_symmetry_2
_geom_bond_publ_flag
Cu1 O4 1.956(3) . ?
Cu1 O2 1.956(3) 2_666 ?
Cu1 O1 1.959(3) . ?
Cu1 O3 1.960(3) . ?
Cu1 O5 2.142(3) . ?
Cu1 Cu1 2.5969(9) 2_666 ?
I1 C5 2.102(4) . ?
I2 C12 2.105(4) . ?
O1 C1 1.250(5) . ?
O2 C1 1.240(5) . ?
O3 C8 1.243(5) . ?
O4 C8 1.247(5) 2_666 ?
C1 C2 1.504(5) . ?
C2 C3 1.385(6) . ?
C2 C7 1.389(6) . ?
C3 C4 1.391(6) . ?
C3 H3 0.9400 . ?
C4 C5 1.377(6) . ?
C4 H4 0.9400 . ?
C5 C6 1.382(6) . ?
C6 C7 1.375(6) . ?
C6 H6 0.9400 . ?
C7 H7 0.9400 . ?
C8 C9 1.495(5) . ?
C9 C14 1.387(6) . ?
C9 C10 1.393(6) . ?
C10 C11 1.382(6) . ?
C10 H10 0.9400 . ?
C11 C12 1.368(6) . ?
C11 H11 0.9400 . ?
C12 C13 1.383(7) . ?
C13 C14 1.374(6) . ?
C13 H13 0.9400 . ?
C14 H14 0.9400 . ?
O5 C15A 1.423(9) . ?
O5 C15B 1.392(17) . ?
O5 H5O 0.82(2) . ?
C15A C16A 1.452(13) . ?
C15A H15A 0.9800 . ?
C15A H15B 0.9800 . ?
C16A H16A 0.9700 . ?
C16A H16B 0.9700 . ?
C16A H16C 0.9700 . ?
C15B C16B 1.482(17) . ?
C15B H15C 0.9800 . ?
C15B H15D 0.9800 . ?
C16B H16D 0.9700 . ?
C16B H16E 0.9700 . ?
C16B H16F 0.9700 . ?

loop_
_geom_torsion_atom_site_label_1
_geom_torsion_atom_site_label_2
_geom_torsion_atom_site_label_3
_geom_torsion_atom_site_label_4
_geom_torsion
_geom_torsion_site_symmetry_1
_geom_torsion_site_symmetry_2
_geom_torsion_site_symmetry_3
_geom_torsion_site_symmetry_4
_geom_torsion_publ_flag
Cu1 O2 C1 O1 -2.9(7) 2_666 . . . ?
Cu1 O2 C1 C2 -179.9(3) 2_666 . . . ?
Cu1 O1 C1 O2 4.6(6) . . . . ?
Cu1 O1 C1 C2 -178.3(3) . . . . ?
O2 C1 C2 C3 -7.0(6) . . . . ?
O1 C1 C2 C3 175.7(4) . . . . ?
O2 C1 C2 C7 174.6(4) . . . . ?
O1 C1 C2 C7 -2.6(6) . . . . ?
C7 C2 C3 C4 -0.1(7) . . . . ?
C1 C2 C3 C4 -178.4(4) . . . . ?
C2 C3 C4 C5 -0.3(7) . . . . ?
C3 C4 C5 C6 0.1(7) . . . . ?
C3 C4 C5 I1 -178.6(4) . . . . ?
C4 C5 C6 C7 0.4(7) . . . . ?
I1 C5 C6 C7 179.1(3) . . . . ?
C5 C6 C7 C2 -0.7(7) . . . . ?
C3 C2 C7 C6 0.6(7) . . . . ?
C1 C2 C7 C6 178.9(4) . . . . ?
Cu1 O3 C8 O4 -3.7(6) . . . 2_666 ?
Cu1 O3 C8 C9 175.6(3) . . . . ?
O3 C8 C9 C14 -175.3(4) . . . . ?
O4 C8 C9 C14 4.1(6) 2_666 . . . ?
O3 C8 C9 C10 4.1(6) . . . . ?
O4 C8 C9 C10 -176.6(4) 2_666 . . . ?
C14 C9 C10 C11 1.5(6) . . . . ?
C8 C9 C10 C11 -177.8(4) . . . . ?
C9 C10 C11 C12 -0.6(7) . . . . ?
C10 C11 C12 C13 0.5(7) . . . . ?
C10 C11 C12 I2 177.3(3) . . . . ?
C11 C12 C13 C14 -1.3(8) . . . . ?
I2 C12 C13 C14 -178.1(4) . . . . ?
C12 C13 C14 C9 2.3(8) . . . . ?
C10 C9 C14 C13 -2.4(7) . . . . ?
C8 C9 C14 C13 176.9(4) . . . . ?
Cu1 O5 C15A C16A -179.9(9) . . . . ?
Cu1 O5 C15B C16B 78(2) . . . . ?
